data_4125507
loop_
_publ_author_name
'Schickedanz, Kai'
'Radtke, Julian'
'Bolte, Michael'
'Lerner, Hans-Wolfram'
'Wagner, Matthias'

_publ_section_title
;
 Facile Route to Quadruply Annulated Borepins.
;
_journal_issue 7
_journal_name_full 'Journal of the American Chemical Society'
_journal_page_first 2842
_journal_page_last 2851
_journal_paper_doi 10.1021/jacs.7b00268
_journal_volume 139
_journal_year 2017
_chemical_formula_moiety 'C30 H21 B Br2, 0.5(C H Cl3)'
_chemical_formula_sum 'C30.5 H21.5 B Br2 Cl1.5'
_chemical_formula_weight 611.78
_space_group_crystal_system orthorhombic
_space_group_IT_number 60
_space_group_name_Hall '-P 2n 2ab'
_space_group_name_H-M_alt 'P b c n'
_symmetry_space_group_name_Hall '-P 2n 2ab'
_symmetry_space_group_name_H-M 'P b c n'
_atom_sites_solution_hydrogens mixed
_audit_creation_method SHELXL-2014/7
_cell_angle_alpha 90
_cell_angle_beta 90
_cell_angle_gamma 90
_cell_formula_units_Z 8
_cell_length_a 29.3271(5)
_cell_length_b 8.32640(10)
_cell_length_c 20.8885(3)
_cell_measurement_reflns_used 116918
_cell_measurement_temperature 173(2)
_cell_measurement_theta_max 27.69
_cell_measurement_theta_min 1.95
_cell_volume 5100.75(13)
_computing_cell_refinement 'X-Area (Stoe & Cie, 2001)'
_computing_data_collection 'X-Area (Stoe & Cie, 2001)'
_computing_data_reduction 'X-Area (Stoe & Cie, 2001)'
_computing_molecular_graphics 'XP in SHELXTL-Plus (Sheldrick, 2008)'
_computing_publication_material SHELXL
_computing_structure_refinement 'SHELXL-2014/7 (Sheldrick, 2014)'
_computing_structure_solution 'SHELXS (Sheldrick, 2008)'
_diffrn_ambient_temperature 173(2)
_diffrn_measured_fraction_theta_full 0.999
_diffrn_measured_fraction_theta_max 0.999
_diffrn_measurement_device_type 'STOE IPDS II two-circle-diffractometer'
_diffrn_measurement_method \w
_diffrn_radiation_type MoK\a
_diffrn_radiation_wavelength 0.71073
_diffrn_reflns_av_R_equivalents 0.0728
_diffrn_reflns_av_unetI/netI 0.0184
_diffrn_reflns_Laue_measured_fraction_full 0.999
_diffrn_reflns_Laue_measured_fraction_max 0.999
_diffrn_reflns_limit_h_max 36
_diffrn_reflns_limit_h_min -36
_diffrn_reflns_limit_k_max 10
_diffrn_reflns_limit_k_min -10
_diffrn_reflns_limit_l_max 26
_diffrn_reflns_limit_l_min -26
_diffrn_reflns_number 133329
_diffrn_reflns_point_group_measured_fraction_full 0.999
_diffrn_reflns_point_group_measured_fraction_max 0.999
_diffrn_reflns_theta_full 25.000
_diffrn_reflns_theta_max 26.372
_diffrn_reflns_theta_min 1.950
_diffrn_source 'Genix 3D I\mS microfocus X-ray source'
_exptl_absorpt_coefficient_mu 3.354
_exptl_absorpt_correction_T_max 1.000
_exptl_absorpt_correction_T_min 0.581
_exptl_absorpt_correction_type multi-scan
_exptl_absorpt_process_details 'X-Area (Stoe & Cie, 2001)'
_exptl_crystal_colour 'light yellow'
_exptl_crystal_density_diffrn 1.593
_exptl_crystal_description needle
_exptl_crystal_F_000 2440
_exptl_crystal_size_max 0.170
_exptl_crystal_size_mid 0.140
_exptl_crystal_size_min 0.030
_refine_diff_density_max 1.052
_refine_diff_density_min -1.275
_refine_diff_density_rms 0.096
_refine_ls_extinction_method none
_refine_ls_goodness_of_fit_ref 1.164
_refine_ls_hydrogen_treatment constr
_refine_ls_matrix_type full
_refine_ls_number_parameters 325
_refine_ls_number_reflns 5215
_refine_ls_number_restraints 9
_refine_ls_restrained_S_all 1.174
_refine_ls_R_factor_all 0.0574
_refine_ls_R_factor_gt 0.0529
_refine_ls_shift/su_max 0.001
_refine_ls_shift/su_mean 0.000
_refine_ls_structure_factor_coef Fsqd
_refine_ls_weighting_details 'w=1/[\s^2^(Fo^2^)+(0.0560P)^2^+14.0522P] where P=(Fo^2^+2Fc^2^)/3'
_refine_ls_weighting_scheme calc
_refine_ls_wR_factor_gt 0.1250
_refine_ls_wR_factor_ref 0.1283
_reflns_Friedel_coverage 0.000
_reflns_number_gt 4930
_reflns_number_total 5215
_reflns_threshold_expression 'I > 2\s(I)'
_cod_data_source_file ja7b00268_si_002.cif
_cod_data_source_block wa2363
_cod_depositor_comments 'Adding full bibliography for 4125504--4125509.cif.'
_cod_original_cell_volume 5100.74(13)
_cod_original_formula_sum 'C30.50 H21.50 B Br2 Cl1.50'
_cod_database_code 4125507
_shelx_shelxl_version_number 2014/7
_shelx_space_group_comment
; 
The symmetry employed for this shelxl refinement is uniquely defined 
by the following loop, which should always be used as a source of 
symmetry information in preference to the above space-group names. 
They are only intended as comments. 
;
_shelx_estimated_absorpt_t_min 0.599
_shelx_estimated_absorpt_t_max 0.906

loop_
_space_group_symop_operation_xyz
'x, y, z'
'-x+1/2, -y+1/2, z+1/2'
'-x, y, -z+1/2'
'x+1/2, -y+1/2, -z'
'-x, -y, -z'
'x-1/2, y-1/2, -z-1/2'
'x, -y, z-1/2'
'-x-1/2, y-1/2, z'

loop_
_atom_site_label
_atom_site_type_symbol
_atom_site_fract_x
_atom_site_fract_y
_atom_site_fract_z
_atom_site_U_iso_or_equiv
_atom_site_adp_type
_atom_site_occupancy
_atom_site_site_symmetry_order
_atom_site_calc_flag
_atom_site_refinement_flags_posn
_atom_site_refinement_flags_adp
_atom_site_refinement_flags_occupancy
B1 B 0.62671(15) 0.4111(6) 0.6747(2) 0.0256(9) Uani 1 1 d . . .
Br1 Br 0.67253(2) 0.25415(5) 0.55115(2) 0.02936(13) Uani 1 1 d . . .
Br2 Br 0.61093(2) 0.64701(5) 0.79616(2) 0.03291(13) Uani 1 1 d . . .
C21 C 0.65746(13) 0.5578(5) 0.65461(18) 0.0236(7) Uani 1 1 d . . .
C22 C 0.64178(14) 0.6690(5) 0.60924(19) 0.0302(8) Uani 1 1 d . . .
H2 H 0.6120 0.6573 0.5921 0.036 Uiso 1 1 calc R U .
C23 C 0.66889(15) 0.7961(5) 0.58874(19) 0.0319(9) Uani 1 1 d . . .
H3 H 0.6574 0.8712 0.5586 0.038 Uiso 1 1 calc R U .
C24 C 0.71271(15) 0.8125(5) 0.6125(2) 0.0340(9) Uani 1 1 d . . .
H4 H 0.7316 0.8976 0.5978 0.041 Uiso 1 1 calc R U .
C25 C 0.72914(14) 0.7050(5) 0.6577(2) 0.0333(9) Uani 1 1 d . . .
H5 H 0.7592 0.7167 0.6739 0.040 Uiso 1 1 calc R U .
C26 C 0.70180(13) 0.5806(5) 0.67904(19) 0.0262(8) Uani 1 1 d . . .
H6 H 0.7131 0.5093 0.7108 0.031 Uiso 1 1 calc R U .
C1 C 0.58125(14) 0.3753(5) 0.63601(19) 0.0286(8) Uani 1 1 d . . .
C8A C 0.57553(13) 0.3071(5) 0.57399(19) 0.0262(8) Uani 1 1 d . . .
C8 C 0.60900(14) 0.2437(5) 0.5310(2) 0.0283(8) Uani 1 1 d . . .
C7 C 0.59788(16) 0.1751(6) 0.4732(2) 0.0376(10) Uani 1 1 d . . .
H14 H 0.6214 0.1312 0.4472 0.045 Uiso 1 1 calc R U .
C6 C 0.55201(17) 0.1687(7) 0.4515(2) 0.0444(12) Uani 1 1 d . . .
H15 H 0.5448 0.1236 0.4110 0.053 Uiso 1 1 calc R U .
C5 C 0.51870(16) 0.2279(6) 0.4898(2) 0.0390(11) Uani 1 1 d . . .
C4A C 0.53036(14) 0.2951(5) 0.5499(2) 0.0315(9) Uani 1 1 d . . .
C4 C 0.49170(14) 0.3482(6) 0.5829(2) 0.0387(10) Uani 1 1 d . . .
C3 C 0.49729(16) 0.4135(7) 0.6421(3) 0.0477(12) Uani 1 1 d . . .
H19 H 0.4718 0.4519 0.6657 0.057 Uiso 1 1 calc R U .
C2 C 0.54168(15) 0.4230(7) 0.6678(2) 0.0430(11) Uani 1 1 d . . .
H20 H 0.5449 0.4650 0.7099 0.052 Uiso 1 1 calc R U .
C5B C 0.46759(17) 0.2438(7) 0.4802(3) 0.0474(13) Uani 1 1 d . . .
H21A H 0.4536 0.1374 0.4725 0.057 Uiso 1 1 calc R U .
H21B H 0.4608 0.3146 0.4434 0.057 Uiso 1 1 calc R U .
C4B C 0.44948(16) 0.3177(7) 0.5429(3) 0.0501(13) Uani 1 1 d . . .
H22A H 0.4330 0.4192 0.5343 0.060 Uiso 1 1 calc R U .
H22B H 0.4286 0.2423 0.5649 0.060 Uiso 1 1 calc R U .
C11 C 0.64015(13) 0.2951(5) 0.73099(19) 0.0259(8) Uani 1 1 d . . .
C18A C 0.65324(13) 0.3320(5) 0.79548(18) 0.0256(8) Uani 1 1 d . . .
C18 C 0.64536(13) 0.4745(5) 0.83184(19) 0.0268(8) Uani 1 1 d . . .
C17 C 0.65874(15) 0.4905(5) 0.8947(2) 0.0323(9) Uani 1 1 d . . .
H34 H 0.6524 0.5879 0.9166 0.039 Uiso 1 1 calc R U .
C16 C 0.68159(15) 0.3661(6) 0.9273(2) 0.0340(9) Uani 1 1 d . . .
H35 H 0.6911 0.3798 0.9704 0.041 Uiso 1 1 calc R U .
C15 C 0.68976(14) 0.2249(5) 0.8955(2) 0.0294(9) Uani 1 1 d . . .
C14A C 0.67483(13) 0.2094(5) 0.83176(19) 0.0265(8) Uani 1 1 d . . .
C14 C 0.68330(14) 0.0534(5) 0.8077(2) 0.0292(8) Uani 1 1 d . . .
C13 C 0.66739(15) 0.0145(5) 0.7479(2) 0.0329(9) Uani 1 1 d . . .
H39 H 0.6708 -0.0912 0.7315 0.039 Uiso 1 1 calc R U .
C12 C 0.64572(14) 0.1357(5) 0.71141(19) 0.0284(8) Uani 1 1 d . . .
H40 H 0.6341 0.1066 0.6706 0.034 Uiso 1 1 calc R U .
C15B C 0.71266(16) 0.0705(6) 0.9159(2) 0.0386(10) Uani 1 1 d . . .
H41A H 0.6972 0.0241 0.9537 0.046 Uiso 1 1 calc R U .
H41B H 0.7451 0.0896 0.9266 0.046 Uiso 1 1 calc R U .
C14B C 0.70838(16) -0.0423(6) 0.8577(2) 0.0389(10) Uani 1 1 d . . .
H42A H 0.7389 -0.0744 0.8420 0.047 Uiso 1 1 calc R U .
H42B H 0.6911 -0.1402 0.8692 0.047 Uiso 1 1 calc R U .
C1L C 0.5136(6) 0.013(2) 0.7230(9) 0.101(5) Uani 0.5 1 d . U P
H1L H 0.5267 0.0972 0.6943 0.121 Uiso 0.5 1 d R U P
Cl1 Cl 0.54527(9) 0.0516(3) 0.79077(16) 0.1227(9) Uani 1 1 d . U .
Cl2 Cl 0.53263(18) -0.1342(8) 0.6896(2) 0.130(2) Uani 0.5 1 d . U P

loop_
_atom_site_aniso_label
_atom_site_aniso_U_11
_atom_site_aniso_U_22
_atom_site_aniso_U_33
_atom_site_aniso_U_23
_atom_site_aniso_U_13
_atom_site_aniso_U_12
B1 0.024(2) 0.025(2) 0.028(2) -0.0002(17) 0.0035(17) 0.0015(17)
Br1 0.0240(2) 0.0337(2) 0.0304(2) -0.00016(16) 0.00105(15) 0.00166(16)
Br2 0.0388(2) 0.0261(2) 0.0338(2) 0.00120(16) 0.00372(17) 0.00446(17)
C21 0.0229(17) 0.0250(19) 0.0231(17) 0.0012(15) 0.0032(14) 0.0014(15)
C22 0.030(2) 0.032(2) 0.028(2) 0.0033(17) -0.0036(16) 0.0010(17)
C23 0.045(2) 0.027(2) 0.0244(19) 0.0036(16) 0.0012(17) 0.0017(18)
C24 0.039(2) 0.026(2) 0.037(2) -0.0010(18) 0.0096(18) -0.0067(17)
C25 0.0253(19) 0.031(2) 0.043(2) -0.0045(19) 0.0018(17) 0.0003(17)
C26 0.0245(18) 0.0239(19) 0.0302(19) 0.0011(16) -0.0003(15) 0.0031(15)
C1 0.0279(19) 0.027(2) 0.031(2) 0.0054(16) 0.0009(16) -0.0004(16)
C8A 0.0215(17) 0.0256(19) 0.031(2) 0.0072(16) -0.0019(15) -0.0019(15)
C8 0.0248(19) 0.031(2) 0.029(2) 0.0052(16) -0.0014(15) -0.0044(16)
C7 0.035(2) 0.044(3) 0.034(2) -0.001(2) 0.0012(18) -0.005(2)
C6 0.043(3) 0.057(3) 0.033(2) -0.003(2) -0.009(2) -0.012(2)
C5 0.032(2) 0.045(3) 0.040(2) 0.010(2) -0.0122(19) -0.0074(19)
C4A 0.027(2) 0.031(2) 0.037(2) 0.0088(18) -0.0048(16) -0.0002(17)
C4 0.024(2) 0.041(2) 0.052(3) 0.008(2) -0.0008(19) 0.0014(18)
C3 0.028(2) 0.058(3) 0.057(3) -0.006(3) 0.009(2) 0.003(2)
C2 0.028(2) 0.059(3) 0.042(3) -0.011(2) 0.0044(19) 0.000(2)
C5B 0.034(2) 0.058(3) 0.050(3) 0.012(2) -0.015(2) -0.011(2)
C4B 0.028(2) 0.060(3) 0.063(3) 0.009(3) -0.009(2) -0.004(2)
C11 0.0239(18) 0.0257(19) 0.0280(19) 0.0022(15) 0.0029(15) -0.0028(15)
C18A 0.0247(18) 0.0249(19) 0.0272(19) 0.0039(15) 0.0004(15) -0.0029(15)
C18 0.0267(18) 0.0245(19) 0.029(2) 0.0028(16) 0.0042(15) -0.0008(15)
C17 0.037(2) 0.030(2) 0.031(2) -0.0016(17) 0.0064(17) -0.0037(18)
C16 0.037(2) 0.041(2) 0.0244(19) 0.0011(18) -0.0006(17) -0.0071(19)
C15 0.0258(19) 0.034(2) 0.028(2) 0.0067(17) 0.0006(16) -0.0035(16)
C14A 0.0252(18) 0.0264(19) 0.0279(19) 0.0039(16) 0.0033(15) -0.0032(16)
C14 0.0296(19) 0.025(2) 0.033(2) 0.0048(16) 0.0065(16) 0.0028(16)
C13 0.041(2) 0.0236(19) 0.034(2) 0.0033(17) 0.0087(18) 0.0008(17)
C12 0.033(2) 0.028(2) 0.0237(18) 0.0021(16) 0.0045(15) -0.0030(17)
C15B 0.039(2) 0.040(3) 0.037(2) 0.008(2) -0.0028(19) 0.004(2)
C14B 0.040(2) 0.035(2) 0.041(2) 0.009(2) 0.0002(19) 0.0079(19)
C1L 0.096(10) 0.088(9) 0.118(9) 0.016(7) 0.013(7) 0.008(7)
Cl1 0.1015(17) 0.0998(18) 0.167(3) 0.0221(17) 0.0290(17) -0.0021(14)
Cl2 0.102(3) 0.182(5) 0.106(3) -0.070(4) -0.051(3) 0.059(3)

loop_
_atom_type_symbol
_atom_type_description
_atom_type_scat_dispersion_real
_atom_type_scat_dispersion_imag
_atom_type_scat_source
C C 0.0033 0.0016 'International Tables Vol C Tables 4.2.6.8 and 6.1.1.4'
H H 0.0000 0.0000 'International Tables Vol C Tables 4.2.6.8 and 6.1.1.4'
B B 0.0013 0.0007 'International Tables Vol C Tables 4.2.6.8 and 6.1.1.4'
Br Br -0.2901 2.4595 'International Tables Vol C Tables 4.2.6.8 and 6.1.1.4'
Cl Cl 0.1484 0.1585 'International Tables Vol C Tables 4.2.6.8 and 6.1.1.4'

loop_
_geom_angle_atom_site_label_1
_geom_angle_atom_site_label_2
_geom_angle_atom_site_label_3
_geom_angle
_geom_angle_site_symmetry_1
_geom_angle_site_symmetry_3
C11 B1 C21 122.2(3) . .
C11 B1 C1 118.5(3) . .
C21 B1 C1 119.3(3) . .
C22 C21 C26 117.3(4) . .
C22 C21 B1 120.3(3) . .
C26 C21 B1 122.4(3) . .
C23 C22 C21 121.5(4) . .
C23 C22 H2 119.2 . .
C21 C22 H2 119.2 . .
C24 C23 C22 119.7(4) . .
C24 C23 H3 120.1 . .
C22 C23 H3 120.1 . .
C23 C24 C25 120.1(4) . .
C23 C24 H4 119.9 . .
C25 C24 H4 119.9 . .
C26 C25 C24 120.1(4) . .
C26 C25 H5 120.0 . .
C24 C25 H5 120.0 . .
C25 C26 C21 121.2(4) . .
C25 C26 H6 119.4 . .
C21 C26 H6 119.4 . .
C2 C1 C8A 116.7(4) . .
C2 C1 B1 113.7(4) . .
C8A C1 B1 129.6(4) . .
C4A C8A C1 117.4(4) . .
C4A C8A C8 113.1(4) . .
C1 C8A C8 129.5(4) . .
C7 C8 C8A 122.8(4) . .
C7 C8 Br1 116.3(3) . .
C8A C8 Br1 120.9(3) . .
C8 C7 C6 121.3(4) . .
C8 C7 H14 119.3 . .
C6 C7 H14 119.3 . .
C5 C6 C7 118.8(4) . .
C5 C6 H15 120.6 . .
C7 C6 H15 120.6 . .
C6 C5 C4A 119.5(4) . .
C6 C5 C5B 131.8(5) . .
C4A C5 C5B 108.7(4) . .
C4 C4A C5 111.5(4) . .
C4 C4A C8A 124.0(4) . .
C5 C4A C8A 124.5(4) . .
C3 C4 C4A 118.4(4) . .
C3 C4 C4B 131.8(5) . .
C4A C4 C4B 109.7(4) . .
C4 C3 C2 118.7(4) . .
C4 C3 H19 120.7 . .
C2 C3 H19 120.7 . .
C1 C2 C3 124.8(5) . .
C1 C2 H20 117.6 . .
C3 C2 H20 117.6 . .
C5 C5B C4B 105.3(4) . .
C5 C5B H21A 110.7 . .
C4B C5B H21A 110.7 . .
C5 C5B H21B 110.7 . .
C4B C5B H21B 110.7 . .
H21A C5B H21B 108.8 . .
C4 C4B C5B 104.7(4) . .
C4 C4B H22A 110.8 . .
C5B C4B H22A 110.8 . .
C4 C4B H22B 110.8 . .
C5B C4B H22B 110.8 . .
H22A C4B H22B 108.9 . .
C12 C11 C18A 116.5(4) . .
C12 C11 B1 113.2(3) . .
C18A C11 B1 129.6(4) . .
C14A C18A C18 112.7(3) . .
C14A C18A C11 117.8(4) . .
C18 C18A C11 129.4(4) . .
C17 C18 C18A 122.8(4) . .
C17 C18 Br2 116.8(3) . .
C18A C18 Br2 120.2(3) . .
C18 C17 C16 121.7(4) . .
C18 C17 H34 119.1 . .
C16 C17 H34 119.1 . .
C15 C16 C17 118.6(4) . .
C15 C16 H35 120.7 . .
C17 C16 H35 120.7 . .
C16 C15 C14A 118.8(4) . .
C16 C15 C15B 132.1(4) . .
C14A C15 C15B 109.1(4) . .
C15 C14A C14 111.5(4) . .
C15 C14A C18A 125.3(4) . .
C14 C14A C18A 123.2(4) . .
C13 C14 C14A 118.8(4) . .
C13 C14 C14B 132.3(4) . .
C14A C14 C14B 108.9(4) . .
C14 C13 C12 118.3(4) . .
C14 C13 H39 120.8 . .
C12 C13 H39 120.8 . .
C11 C12 C13 124.9(4) . .
C11 C12 H40 117.6 . .
C13 C12 H40 117.6 . .
C15 C15B C14B 105.1(4) . .
C15 C15B H41A 110.7 . .
C14B C15B H41A 110.7 . .
C15 C15B H41B 110.7 . .
C14B C15B H41B 110.7 . .
H41A C15B H41B 108.8 . .
C14 C14B C15B 105.3(4) . .
C14 C14B H42A 110.7 . .
C15B C14B H42A 110.7 . .
C14 C14B H42B 110.7 . .
C15B C14B H42B 110.7 . .
H42A C14B H42B 108.8 . .
C1L C1L Cl2 126.0(8) 3_656 .
C1L C1L Cl1 68.8(16) 3_656 .
Cl2 C1L Cl1 109.3(11) . .
C1L C1L Cl1 64.7(14) 3_656 3_656
Cl2 C1L Cl1 115.5(13) . 3_656
Cl1 C1L Cl1 128.4(11) . 3_656
C1L C1L H1L 135.3 3_656 .
Cl2 C1L H1L 98.6 . .
Cl1 C1L H1L 98.7 . .
Cl1 C1L H1L 98.6 3_656 .
C1L Cl1 C1L 46.4(11) . 3_656

loop_
_geom_bond_atom_site_label_1
_geom_bond_atom_site_label_2
_geom_bond_distance
_geom_bond_site_symmetry_2
B1 C11 1.571(6) .
B1 C21 1.576(6) .
B1 C1 1.588(6) .
Br1 C8 1.912(4) .
Br2 C18 1.907(4) .
C21 C22 1.402(5) .
C21 C26 1.410(5) .
C22 C23 1.391(6) .
C22 H2 0.9500 .
C23 C24 1.384(6) .
C23 H3 0.9500 .
C24 C25 1.388(6) .
C24 H4 0.9500 .
C25 C26 1.384(6) .
C25 H5 0.9500 .
C26 H6 0.9500 .
C1 C2 1.395(6) .
C1 C8A 1.424(6) .
C8A C4A 1.420(5) .
C8A C8 1.431(6) .
C8 C7 1.376(6) .
C7 C6 1.420(6) .
C7 H14 0.9500 .
C6 C5 1.355(7) .
C6 H15 0.9500 .
C5 C4A 1.418(6) .
C5 C5B 1.518(6) .
C4A C4 1.399(6) .
C4 C3 1.361(7) .
C4 C4B 1.516(6) .
C3 C2 1.410(7) .
C3 H19 0.9500 .
C2 H20 0.9500 .
C5B C4B 1.541(8) .
C5B H21A 0.9900 .
C5B H21B 0.9900 .
C4B H22A 0.9900 .
C4B H22B 0.9900 .
C11 C12 1.398(6) .
C11 C18A 1.434(5) .
C18A C14A 1.420(6) .
C18A C18 1.427(6) .
C18 C17 1.376(6) .
C17 C16 1.409(6) .
C17 H34 0.9500 .
C16 C15 1.372(6) .
C16 H35 0.9500 .
C15 C14A 1.408(6) .
C15 C15B 1.511(6) .
C14A C14 1.415(6) .
C14 C13 1.371(6) .
C14 C14B 1.507(6) .
C13 C12 1.416(6) .
C13 H39 0.9500 .
C12 H40 0.9500 .
C15B C14B 1.541(7) .
C15B H41A 0.9900 .
C15B H41B 0.9900 .
C14B H42A 0.9900 .
C14B H42B 0.9900 .
C1L C1L 1.38(4) 3_656
C1L Cl2 1.515(19) .
C1L Cl1 1.72(2) .
C1L Cl1 1.779(19) 3_656
C1L H1L 0.9998 .
Cl1 C1L 1.779(19) 3_656

loop_
_geom_torsion_atom_site_label_1
_geom_torsion_atom_site_label_2
_geom_torsion_atom_site_label_3
_geom_torsion_atom_site_label_4
_geom_torsion
_geom_torsion_site_symmetry_1
_geom_torsion_site_symmetry_4
C11 B1 C21 C22 -172.6(4) . .
C1 B1 C21 C22 9.1(6) . .
C11 B1 C21 C26 9.6(6) . .
C1 B1 C21 C26 -168.7(4) . .
C26 C21 C22 C23 0.4(6) . .
B1 C21 C22 C23 -177.4(4) . .
C21 C22 C23 C24 1.3(6) . .
C22 C23 C24 C25 -1.6(6) . .
C23 C24 C25 C26 0.2(6) . .
C24 C25 C26 C21 1.6(6) . .
C22 C21 C26 C25 -1.8(6) . .
B1 C21 C26 C25 176.0(4) . .
C11 B1 C1 C2 78.2(5) . .
C21 B1 C1 C2 -103.4(5) . .
C11 B1 C1 C8A -103.8(5) . .
C21 B1 C1 C8A 74.6(6) . .
C2 C1 C8A C4A 0.5(6) . .
B1 C1 C8A C4A -177.4(4) . .
C2 C1 C8A C8 -178.1(4) . .
B1 C1 C8A C8 4.0(7) . .
C4A C8A C8 C7 -1.5(6) . .
C1 C8A C8 C7 177.2(4) . .
C4A C8A C8 Br1 177.4(3) . .
C1 C8A C8 Br1 -3.9(6) . .
C8A C8 C7 C6 2.4(7) . .
Br1 C8 C7 C6 -176.5(4) . .
C8 C7 C6 C5 -1.7(8) . .
C7 C6 C5 C4A 0.2(8) . .
C7 C6 C5 C5B 177.8(5) . .
C6 C5 C4A C4 -179.3(5) . .
C5B C5 C4A C4 2.6(5) . .
C6 C5 C4A C8A 0.6(7) . .
C5B C5 C4A C8A -177.5(4) . .
C1 C8A C4A C4 1.1(6) . .
C8 C8A C4A C4 179.9(4) . .
C1 C8A C4A C5 -178.9(4) . .
C8 C8A C4A C5 -0.1(6) . .
C5 C4A C4 C3 179.0(5) . .
C8A C4A C4 C3 -1.0(7) . .
C5 C4A C4 C4B -0.5(6) . .
C8A C4A C4 C4B 179.5(4) . .
C4A C4 C3 C2 -0.7(8) . .
C4B C4 C3 C2 178.6(5) . .
C8A C1 C2 C3 -2.3(8) . .
B1 C1 C2 C3 176.0(5) . .
C4 C3 C2 C1 2.4(9) . .
C6 C5 C5B C4B 178.7(6) . .
C4A C5 C5B C4B -3.5(6) . .
C3 C4 C4B C5B 178.9(5) . .
C4A C4 C4B C5B -1.7(6) . .
C5 C5B C4B C4 3.1(6) . .
C21 B1 C11 C12 -119.4(4) . .
C1 B1 C11 C12 59.0(5) . .
C21 B1 C11 C18A 51.2(6) . .
C1 B1 C11 C18A -130.5(4) . .
C12 C11 C18A C14A 6.2(5) . .
B1 C11 C18A C14A -164.1(4) . .
C12 C11 C18A C18 -169.5(4) . .
B1 C11 C18A C18 20.3(7) . .
C14A C18A C18 C17 1.8(5) . .
C11 C18A C18 C17 177.6(4) . .
C14A C18A C18 Br2 -173.2(3) . .
C11 C18A C18 Br2 2.6(6) . .
C18A C18 C17 C16 0.4(6) . .
Br2 C18 C17 C16 175.6(3) . .
C18 C17 C16 C15 -1.2(6) . .
C17 C16 C15 C14A -0.3(6) . .
C17 C16 C15 C15B -179.7(4) . .
C16 C15 C14A C14 -176.1(4) . .
C15B C15 C14A C14 3.4(5) . .
C16 C15 C14A C18A 2.9(6) . .
C15B C15 C14A C18A -177.6(4) . .
C18 C18A C14A C15 -3.5(6) . .
C11 C18A C14A C15 -179.9(4) . .
C18 C18A C14A C14 175.4(4) . .
C11 C18A C14A C14 -1.0(6) . .
C15 C14A C14 C13 174.7(4) . .
C18A C14A C14 C13 -4.3(6) . .
C15 C14A C14 C14B -3.4(5) . .
C18A C14A C14 C14B 177.5(4) . .
C14A C14 C13 C12 4.0(6) . .
C14B C14 C13 C12 -178.4(4) . .
C18A C11 C12 C13 -6.9(6) . .
B1 C11 C12 C13 165.0(4) . .
C14 C13 C12 C11 1.7(6) . .
C16 C15 C15B C14B 177.5(5) . .
C14A C15 C15B C14B -1.9(5) . .
C13 C14 C14B C15B -175.7(4) . .
C14A C14 C14B C15B 2.1(5) . .
C15 C15B C14B C14 -0.1(5) . .
Cl2 C1L Cl1 C1L -122.2(9) . 3_656
Cl1 C1L Cl1 C1L 27.0(16) 3_656 3_656
